data_1535768
loop_
_publ_author_name
'Ijjaali, I.'
'Ibers, J.A.'
'Bin Deng'

_publ_section_title
;
 Seven new rare-earth transition-metal oxychalcogenides: Syntheses and
 characterization of Ln4 Mn O Se6 (Ln = La, Ce, Nd), Ln4 Fe O Se6 (Ln =
 La, Ce, Sm), and La4 Mn O S6
;
_journal_name_full 'Journal of Solid State Chemistry'
_journal_page_first 1503
_journal_page_last 1507
_journal_volume 178
_journal_year 2005
_chemical_formula_sum 'La4 Mn O S6'
_chemical_name_systematic 'Mn La4 O S6'
_space_group_IT_number 186
_symmetry_space_group_name_Hall 'P 6c -2c'
_symmetry_space_group_name_H-M 'P 63 m c'
_cell_angle_alpha 90
_cell_angle_beta 90
_cell_angle_gamma 120
_cell_formula_units_Z 2
_cell_length_a 9.4766
_cell_length_b 9.4766
_cell_length_c 6.8246
_cell_volume 530.778
_citation_journal_id_ASTM JSSCBI
_cod_data_source_file Ijjaali_JSSCBI_2005_911.cif
_cod_data_source_block La4Mn1O1S6
_cod_original_formula_sum 'La4 Mn1 O1 S6'
_cod_database_code 1535768

loop_
_symmetry_equiv_pos_as_xyz
x,y,z
x-y,x,z+1/2
-y,x-y,z
-x,-y,z+1/2
-x+y,-x,z
y,-x+y,z+1/2
y,x,z+1/2
-x+y,y,z
-x,-x+y,z+1/2
-y,-x,z
x-y,-y,z+1/2
x,x-y,z

loop_
_atom_site_label
_atom_site_type_symbol
_atom_site_fract_x
_atom_site_fract_y
_atom_site_fract_z
_atom_site_occupancy
_atom_site_U_iso_or_equiv
S1 S-2 0.12476 0.87524 0.28017 1 0.0
S2 S-2 0.52943 0.47057 0.46051 1 0.0
La1 La+3 0.802585 0.197415 0.18274 1 0.0
Mn1 Mn+2 0 0 2e-05 1 0.0
O1 O-2 0.3333 0.6667 0.562 1 0.0
La2 La+3 0.3333 0.6667 0.21519 1 0.0
